data_2108905
loop_
_publ_author_name
'Adamko Koziskova, Julia'
'Chen, Yu-Sheng'
'Grass, Su-Yin'
'Chuang, Yu-Chun'
'Hsu, I-Jui'
'Wang, Yu'
'Lutz, Martin'
'Volkov, Anatoliy'
'Herich, Peter'
'V\'enosov\'a, Barbora'
'Jelemensk\'a, Ingrid'
'Bu\<cinsk\'y, Luk\'a\<s'
'Breza, Martin'
'Ko\<z\'i\<sek, Jozef'

_publ_section_title
;
 Electronic structure of
 (MePh~3~P)~2~[Ni^II^(bdtCl~2~)~2~]&#x00B7;2(CH~3~)~2~SO and
 (MePh~3~P)[Ni^III^(bdtCl~2~)~2~] (bdtCl~2~ =
 3,6-dichlorobenzene-1,2-dithiolate)
;
_journal_coeditor_code px5045
_journal_issue 6
_journal_name_full 'Acta Crystallographica Section B'
_journal_page_first 919
_journal_page_last 929
_journal_paper_doi 10.1107/S2052520621011495
_journal_volume 77
_journal_year 2021
_chemical_formula_moiety '2(C6 H2 Cl2 Ni0.5 S2), C19 H18 P'
_chemical_formula_sum 'C31 H22 Cl4 Ni P S4'
_chemical_formula_weight 754.20
_space_group_crystal_system monoclinic
_space_group_IT_number 14
_space_group_name_Hall '-P 2ybc'
_space_group_name_H-M_alt 'P 1 21/c 1'
_atom_sites_solution_hydrogens geom
_atom_sites_solution_primary dual
_audit_creation_date 2021-06-18
_audit_creation_method
;
Olex2 1.2
(compiled 2018.04.26 svn.r3504 for OlexSys, GUI svn.r5492)
;
_cell_angle_alpha 90
_cell_angle_beta 93.0540(10)
_cell_angle_gamma 90
_cell_formula_units_Z 4
_cell_length_a 13.36640(10)
_cell_length_b 14.48490(10)
_cell_length_c 15.97120(10)
_cell_measurement_reflns_used 1181142
_cell_measurement_temperature 100(1)
_cell_measurement_theta_max 39.15
_cell_measurement_theta_min 1.96
_cell_volume 3087.81(4)
_computing_molecular_graphics 'Olex2 (Dolomanov et al., 2009)'
_computing_publication_material 'Olex2 (Dolomanov et al., 2009)'
_computing_structure_refinement 'ShelXL (Sheldrick, 2015)'
_computing_structure_solution 'ShelXT (Sheldrick, 2015)'
_diffrn_ambient_temperature 100(1)
_diffrn_detector HPAD
_diffrn_detector_area_resol_mean 5.81
_diffrn_detector_type 'Dectris 300K Pilatus3R'
_diffrn_measured_fraction_theta_full 0.999
_diffrn_measured_fraction_theta_max 0.977
_diffrn_measurement_details ' 12602 frames, detector distance = 40 mm'
_diffrn_measurement_device '4-circle diffractometer'
_diffrn_measurement_device_type 'STOE STADIVARI'
_diffrn_measurement_method 'rotation method, \w scans'
_diffrn_radiation_collimation '0.6 mm diameter'
_diffrn_radiation_monochromator 'Graded multilayer mirror'
_diffrn_radiation_polarisn_norm 270
_diffrn_radiation_probe x-ray
_diffrn_radiation_type 'Ag K\a'
_diffrn_radiation_wavelength 0.56083
_diffrn_reflns_av_R_equivalents 0.0303
_diffrn_reflns_av_unetI/netI 0.0134
_diffrn_reflns_Laue_measured_fraction_full 0.999
_diffrn_reflns_Laue_measured_fraction_max 0.977
_diffrn_reflns_limit_h_max 29
_diffrn_reflns_limit_h_min -29
_diffrn_reflns_limit_k_max 29
_diffrn_reflns_limit_k_min -32
_diffrn_reflns_limit_l_max 35
_diffrn_reflns_limit_l_min -34
_diffrn_reflns_number 653883
_diffrn_reflns_point_group_measured_fraction_full 0.999
_diffrn_reflns_point_group_measured_fraction_max 0.977
_diffrn_reflns_theta_full 19.664
_diffrn_reflns_theta_max 39.171
_diffrn_reflns_theta_min 2.015
_diffrn_source 'Incoatec HB I\ms 2.0'
_diffrn_source_current 0.600
_diffrn_source_power 0.030
_diffrn_source_target Ag
_diffrn_source_type 'Incoatec Ag tube'
_diffrn_source_voltage 50
_exptl_absorpt_coefficient_mu 0.68
_exptl_absorpt_correction_T_max 0.8344
_exptl_absorpt_correction_T_min 0.2619
_exptl_absorpt_correction_type multi-scan
_exptl_absorpt_process_details
;
STOE X-Red32, absorption correction by Gaussian integration, analogous to
P. Coppens, "The Evaluation of Absorption and Extinction in Single-Crystal
Structure Analysis", published in: F. R. Ahmed (Editor), "Crystallographic
Computing", Munksgaard, Copenhagen (1970), 255 - 270.
Afterwards scaling of reflection intensities was performed within STOE LANA.
J. Koziskova, F. Hahn, J. Richter, J. Kozisek, "Comparison of different
absorption corrections on the model structure of tetrakis(\m~2~-acetato)-
diaqua-di-copper(II)", Acta Chimica Slovaca, vol. 9, no. 2, 2016, pp. 136 - 140.
Finally a spherical absorption correction was done within STOE LANA.
;
_exptl_crystal_colour black-green
_exptl_crystal_density_diffrn 1.622
_exptl_crystal_density_method 'not measured'
_exptl_crystal_description plate
_exptl_crystal_F_000 1532
_exptl_crystal_size_max 0.230
_exptl_crystal_size_mid 0.157
_exptl_crystal_size_min 0.030
_refine_diff_density_max 0.833
_refine_diff_density_min -0.736
_refine_diff_density_rms 0.082
_refine_ls_extinction_method none
_refine_ls_goodness_of_fit_ref 1.026
_refine_ls_hydrogen_treatment constr
_refine_ls_matrix_type full
_refine_ls_number_parameters 375
_refine_ls_number_reflns 36081
_refine_ls_number_restraints 0
_refine_ls_restrained_S_all 1.026
_refine_ls_R_factor_all 0.0492
_refine_ls_R_factor_gt 0.0264
_refine_ls_shift/su_max 0.006
_refine_ls_shift/su_mean 0.000
_refine_ls_structure_factor_coef Fsqd
_refine_ls_weighting_details 'w=1/[\s^2^(Fo^2^)+(0.0343P)^2^+0.6067P] where P=(Fo^2^+2Fc^2^)/3'
_refine_ls_weighting_scheme calc
_refine_ls_wR_factor_gt 0.0669
_refine_ls_wR_factor_ref 0.0789
_reflns_Friedel_coverage 0.000
_reflns_number_gt 25847
_reflns_number_total 36081
_reflns_threshold_expression 'I > 2\s(I)'
_cod_data_source_file px5045sup1.cif
_cod_data_source_block 2_100K
_cod_database_code 2108905
_publcif_datablock.id {b21184cc-7883-4726-aa91-bc6a77e40453}

_shelx_shelxl_version_number 2016/6
_shelx_space_group_comment
;
The symmetry employed for this shelxl refinement is uniquely defined
by the following loop, which should always be used as a source of
symmetry information in preference to the above space-group names.
They are only intended as comments.
;
_olex2_refinement_description
;
1. Fixed Uiso
 At 1.2 times of:
  All C(H) groups
 At 1.5 times of:
  All C(H,H,H) groups
2.a Aromatic/amide H refined with riding coordinates:
 C3(H3), C4(H4), C9(H9), C10(H10), C15(H15), C16(H16), C17(H17), C18(H18),
 C19(H19), C21(H21), C22(H22), C23(H23), C24(H24), C25(H25), C27(H27), C28(H28),
  C29(H29), C30(H30), C31(H31)
2.b Idealised Me refined as rotating group:
 C13(H13A,H13B,H13C)
;
_olex2_submission_special_instructions 'No special instructions were received'

loop_
_space_group_symop_operation_xyz
'x, y, z'
'-x, y+1/2, -z+1/2'
'-x, -y, -z'
'x, -y-1/2, z-1/2'

loop_
_atom_site_label
_atom_site_type_symbol
_atom_site_fract_x
_atom_site_fract_y
_atom_site_fract_z
_atom_site_U_iso_or_equiv
_atom_site_adp_type
_atom_site_occupancy
_atom_site_site_symmetry_order
_atom_site_calc_flag
_atom_site_refinement_flags_posn
_atom_site_refinement_flags_adp
_atom_site_refinement_flags_occupancy
_atom_site_disorder_assembly
_atom_site_disorder_group
Ni1 Ni 0.500000 0.500000 1.000000 0.01386(1) Uani 1 2 d S T P . .
Cl1 Cl 0.44153(2) 0.15548(2) 1.08435(2) 0.02660(3) Uani 1 1 d . . . . .
Cl2 Cl 0.11275(2) 0.44048(2) 0.97156(2) 0.02688(3) Uani 1 1 d . . . . .
S1 S 0.50447(2) 0.35367(2) 1.02194(2) 0.01689(2) Uani 1 1 d . . . . .
S2 S 0.33996(2) 0.50270(2) 0.99057(2) 0.01750(2) Uani 1 1 d . . . . .
C1 C 0.37965(4) 0.32298(4) 1.02682(3) 0.01685(7) Uani 1 1 d . . . . .
C2 C 0.34982(5) 0.23424(4) 1.05051(4) 0.02083(9) Uani 1 1 d . . . . .
C3 C 0.24999(6) 0.20960(5) 1.05044(4) 0.02665(12) Uani 1 1 d . . . . .
H3 H 0.231881 0.150692 1.067151 0.032 Uiso 1 1 calc R . . . .
C4 C 0.17663(5) 0.27349(5) 1.02520(4) 0.02646(12) Uani 1 1 d . . . . .
H4 H 0.109409 0.256615 1.022723 0.032 Uiso 1 1 calc R . . . .
C5 C 0.20406(4) 0.36210(5) 1.00384(4) 0.02089(9) Uani 1 1 d . . . . .
C6 C 0.30501(4) 0.38957(4) 1.00741(3) 0.01693(7) Uani 1 1 d . . . . .
Ni2 Ni 0.000000 0.500000 0.500000 0.01217(1) Uani 1 2 d S T P . .
Cl3 Cl -0.05222(2) 0.57008(2) 0.81887(2) 0.02373(3) Uani 1 1 d . . . . .
Cl4 Cl 0.13497(2) 0.83647(2) 0.56430(2) 0.02342(3) Uani 1 1 d . . . . .
S3 S -0.03683(2) 0.50657(2) 0.62876(2) 0.01552(2) Uani 1 1 d . . . . .
S4 S 0.06282(2) 0.63643(2) 0.50385(2) 0.01479(2) Uani 1 1 d . . . . .
C7 C 0.00302(4) 0.61503(4) 0.66256(3) 0.01500(6) Uani 1 1 d . . . . .
C8 C -0.00609(4) 0.64505(4) 0.74573(3) 0.01812(8) Uani 1 1 d . . . . .
C9 C 0.02238(5) 0.73304(5) 0.77058(4) 0.02198(9) Uani 1 1 d . . . . .
H9 H 0.014003 0.752279 0.825317 0.026 Uiso 1 1 calc R . . . .
C10 C 0.06366(5) 0.79287(4) 0.71342(4) 0.02200(9) Uani 1 1 d . . . . .
H10 H 0.081829 0.852479 0.729627 0.026 Uiso 1 1 calc R . . . .
C11 C 0.07750(4) 0.76330(4) 0.63253(4) 0.01800(8) Uani 1 1 d . . . . .
C12 C 0.04696(4) 0.67476(4) 0.60532(3) 0.01490(6) Uani 1 1 d . . . . .
P1 P 0.38094(2) -0.11135(2) 1.18222(2) 0.01378(2) Uani 1 1 d . . . . .
C13 C 0.33689(5) -0.12594(5) 1.07500(4) 0.02218(10) Uani 1 1 d . . . . .
H13A H 0.368469 -0.178969 1.051851 0.033 Uiso 1 1 calc GR . . . .
H13B H 0.353032 -0.072015 1.043483 0.033 Uiso 1 1 calc GR . . . .
H13C H 0.265590 -0.134635 1.072279 0.033 Uiso 1 1 calc GR . . . .
C14 C 0.33966(4) -0.20663(3) 1.24227(3) 0.01549(7) Uani 1 1 d . . . . .
C15 C 0.29695(4) -0.19089(4) 1.31877(3) 0.01739(7) Uani 1 1 d . . . . .
H15 H 0.290091 -0.130982 1.338624 0.021 Uiso 1 1 calc R . . . .
C16 C 0.26466(5) -0.26544(4) 1.36519(4) 0.02086(9) Uani 1 1 d . . . . .
H16 H 0.236011 -0.255552 1.416233 0.025 Uiso 1 1 calc R . . . .
C17 C 0.27529(5) -0.35440(4) 1.33518(5) 0.02442(11) Uani 1 1 d . . . . .
H17 H 0.253115 -0.404080 1.366085 0.029 Uiso 1 1 calc R . . . .
C18 C 0.31882(5) -0.37023(4) 1.25928(5) 0.02614(12) Uani 1 1 d . . . . .
H18 H 0.326081 -0.430301 1.239955 0.031 Uiso 1 1 calc R . . . .
C19 C 0.35142(5) -0.29653(4) 1.21235(4) 0.02137(9) Uani 1 1 d . . . . .
H19 H 0.380711 -0.306783 1.161643 0.026 Uiso 1 1 calc R . . . .
C20 C 0.51456(3) -0.10846(4) 1.18638(3) 0.01423(6) Uani 1 1 d . . . . .
C21 C 0.56463(4) -0.07975(4) 1.11644(3) 0.01693(7) Uani 1 1 d . . . . .
H21 H 0.528531 -0.059751 1.068442 0.020 Uiso 1 1 calc R . . . .
C22 C 0.66841(4) -0.08122(4) 1.11888(3) 0.01796(8) Uani 1 1 d . . . . .
H22 H 0.702069 -0.063934 1.071870 0.022 Uiso 1 1 calc R . . . .
C23 C 0.72213(4) -0.10845(4) 1.19143(4) 0.01783(7) Uani 1 1 d . . . . .
H23 H 0.791777 -0.108935 1.192966 0.021 Uiso 1 1 calc R . . . .
C24 C 0.67249(4) -0.13499(4) 1.26180(4) 0.01928(8) Uani 1 1 d . . . . .
H24 H 0.708963 -0.151945 1.310602 0.023 Uiso 1 1 calc R . . . .
C25 C 0.56850(4) -0.13623(4) 1.25937(3) 0.01774(8) Uani 1 1 d . . . . .
H25 H 0.535065 -0.155391 1.305922 0.021 Uiso 1 1 calc R . . . .
C26 C 0.33116(4) -0.00789(3) 1.22352(3) 0.01579(7) Uani 1 1 d . . . . .
C27 C 0.22827(4) 0.00801(4) 1.21151(5) 0.02242(10) Uani 1 1 d . . . . .
H27 H 0.188254 -0.033174 1.180105 0.027 Uiso 1 1 calc R . . . .
C28 C 0.18611(5) 0.08534(5) 1.24655(5) 0.02560(11) Uani 1 1 d . . . . .
H28 H 0.117579 0.095898 1.239138 0.031 Uiso 1 1 calc R . . . .
C29 C 0.24644(5) 0.14719(4) 1.29284(4) 0.02289(10) Uani 1 1 d . . . . .
H29 H 0.218048 0.199089 1.316320 0.027 Uiso 1 1 calc R . . . .
C30 C 0.34841(5) 0.13191(4) 1.30413(4) 0.02172(9) Uani 1 1 d . . . . .
H30 H 0.388356 0.173961 1.334579 0.026 Uiso 1 1 calc R . . . .
C31 C 0.39149(4) 0.05398(4) 1.27017(4) 0.01834(8) Uani 1 1 d . . . . .
H31 H 0.459887 0.043224 1.278489 0.022 Uiso 1 1 calc R . . . .

loop_
_atom_site_aniso_label
_atom_site_aniso_U_11
_atom_site_aniso_U_22
_atom_site_aniso_U_33
_atom_site_aniso_U_23
_atom_site_aniso_U_13
_atom_site_aniso_U_12
Ni1 0.01229(3) 0.01431(3) 0.01497(3) 0.00185(3) 0.00053(2) -0.00180(2)
Cl1 0.04480(9) 0.01647(5) 0.01878(5) 0.00278(4) 0.00394(5) -0.00133(5)
Cl2 0.01391(5) 0.03989(9) 0.02695(6) -0.00594(6) 0.00203(4) -0.00238(5)
S1 0.01661(5) 0.01574(5) 0.01825(5) 0.00264(4) 0.00039(4) -0.00083(4)
S2 0.01315(4) 0.01774(5) 0.02160(5) 0.00140(4) 0.00098(4) -0.00104(4)
C1 0.01978(18) 0.01683(17) 0.01413(15) 0.00000(13) 0.00279(13) -0.00465(14)
C2 0.0299(3) 0.01710(19) 0.01605(17) -0.00146(15) 0.00611(17) -0.00653(17)
C3 0.0347(3) 0.0227(2) 0.0236(2) -0.00559(19) 0.0116(2) -0.0142(2)
C4 0.0246(2) 0.0307(3) 0.0250(2) -0.0084(2) 0.0094(2) -0.0147(2)
C5 0.01665(18) 0.0280(2) 0.01835(19) -0.00556(18) 0.00420(15) -0.00734(17)
C6 0.01554(16) 0.01981(19) 0.01562(16) -0.00138(14) 0.00262(13) -0.00484(14)
Ni2 0.01024(3) 0.01420(3) 0.01220(3) 0.00023(2) 0.00178(2) 0.00101(2)
Cl3 0.02453(6) 0.03282(7) 0.01415(4) 0.00092(4) 0.00392(4) 0.00243(5)
Cl4 0.02408(6) 0.01630(5) 0.03000(7) 0.00118(4) 0.00243(5) -0.00139(4)
S3 0.01530(4) 0.01794(5) 0.01360(4) 0.00016(3) 0.00338(3) -0.00096(3)
S4 0.01415(4) 0.01528(4) 0.01515(4) 0.00088(3) 0.00261(3) 0.00025(3)
C7 0.01235(14) 0.01852(17) 0.01420(15) -0.00099(13) 0.00126(11) 0.00230(12)
C8 0.01555(16) 0.0240(2) 0.01486(16) -0.00222(15) 0.00112(13) 0.00296(15)
C9 0.0200(2) 0.0263(2) 0.0195(2) -0.00742(18) 0.00020(16) 0.00289(18)
C10 0.0202(2) 0.0208(2) 0.0248(2) -0.00694(18) -0.00049(17) 0.00172(17)
C11 0.01578(16) 0.01621(17) 0.0219(2) -0.00188(15) 0.00032(14) 0.00141(13)
C12 0.01241(14) 0.01575(16) 0.01652(16) -0.00071(13) 0.00083(12) 0.00195(12)
P1 0.01149(4) 0.01543(5) 0.01436(4) 0.00147(4) 0.00019(3) -0.00148(3)
C13 0.01776(19) 0.0317(3) 0.01672(18) 0.00045(18) -0.00282(15) -0.00233(18)
C14 0.01375(15) 0.01417(15) 0.01864(17) 0.00105(13) 0.00179(13) -0.00182(12)
C15 0.01764(17) 0.01682(17) 0.01784(17) 0.00150(14) 0.00204(14) -0.00248(14)
C16 0.0195(2) 0.0210(2) 0.0223(2) 0.00575(17) 0.00343(16) -0.00179(16)
C17 0.0203(2) 0.0179(2) 0.0354(3) 0.0087(2) 0.0048(2) -0.00084(16)
C18 0.0245(2) 0.01407(18) 0.0405(4) 0.0017(2) 0.0078(2) -0.00009(17)
C19 0.0207(2) 0.01561(18) 0.0283(2) -0.00154(17) 0.00625(18) -0.00043(15)
C20 0.01211(13) 0.01671(16) 0.01390(14) 0.00122(12) 0.00105(11) -0.00113(12)
C21 0.01548(16) 0.0218(2) 0.01361(15) 0.00148(14) 0.00165(13) -0.00187(14)
C22 0.01594(17) 0.0210(2) 0.01738(17) -0.00074(15) 0.00478(14) -0.00275(14)
C23 0.01293(15) 0.01821(18) 0.0225(2) 0.00026(16) 0.00255(14) -0.00043(13)
C24 0.01362(16) 0.0235(2) 0.02051(19) 0.00540(17) -0.00093(14) 0.00008(15)
C25 0.01391(15) 0.0233(2) 0.01594(16) 0.00529(15) 0.00063(13) -0.00078(14)
C26 0.01372(15) 0.01444(16) 0.01922(18) 0.00238(13) 0.00107(13) -0.00139(12)
C27 0.01422(17) 0.01721(19) 0.0356(3) -0.00130(19) -0.00031(18) 0.00002(14)
C28 0.0186(2) 0.0190(2) 0.0394(3) -0.0001(2) 0.0029(2) 0.00301(17)
C29 0.0266(2) 0.01672(19) 0.0259(2) 0.00134(18) 0.0061(2) 0.00165(17)
C30 0.0257(2) 0.0195(2) 0.0201(2) -0.00141(17) 0.00197(18) -0.00256(18)
C31 0.01761(18) 0.01937(19) 0.01799(18) 0.00024(15) 0.00044(14) -0.00242(15)

loop_
_atom_type_symbol
_atom_type_description
_atom_type_scat_dispersion_real
_atom_type_scat_dispersion_imag
_atom_type_scat_source
C C 0.0015 0.0009 'International Tables Vol C Tables 4.2.6.8 and 6.1.1.4'
H H 0.0000 0.0000 'International Tables Vol C Tables 4.2.6.8 and 6.1.1.4'
Cl Cl 0.0998 0.0984 'International Tables Vol C Tables 4.2.6.8 and 6.1.1.4'
Ni Ni 0.3147 0.7232 'International Tables Vol C Tables 4.2.6.8 and 6.1.1.4'
P P 0.0667 0.0580 'International Tables Vol C Tables 4.2.6.8 and 6.1.1.4'
S S 0.0826 0.0763 'International Tables Vol C Tables 4.2.6.8 and 6.1.1.4'

loop_
_geom_angle_atom_site_label_1
_geom_angle_atom_site_label_2
_geom_angle_atom_site_label_3
_geom_angle
_geom_angle_site_symmetry_1
_geom_angle_site_symmetry_3
_geom_angle_publ_flag
S1 Ni1 S1 180.0 . 3_667 ?
S2 Ni1 S1 87.216(5) 3_667 . ?
S2 Ni1 S1 87.216(5) . 3_667 ?
S2 Ni1 S1 92.784(5) 3_667 3_667 ?
S2 Ni1 S1 92.784(5) . . ?
S2 Ni1 S2 180.0 . 3_667 ?
C1 S1 Ni1 104.00(2) . . ?
C6 S2 Ni1 104.443(19) . . ?
C2 C1 S1 122.35(5) . . ?
C2 C1 C6 118.54(5) . . ?
C6 C1 S1 119.10(4) . . ?
C1 C2 Cl1 118.60(5) . . ?
C3 C2 Cl1 119.71(5) . . ?
C3 C2 C1 121.64(7) . . ?
C2 C3 H3 120.2 . . ?
C2 C3 C4 119.61(6) . . ?
C4 C3 H3 120.2 . . ?
C3 C4 H4 120.1 . . ?
C5 C4 C3 119.78(6) . . ?
C5 C4 H4 120.1 . . ?
C4 C5 Cl2 119.47(5) . . ?
C4 C5 C6 121.30(7) . . ?
C6 C5 Cl2 119.23(5) . . ?
C1 C6 S2 119.25(4) . . ?
C5 C6 S2 121.93(5) . . ?
C5 C6 C1 118.81(5) . . ?
S3 Ni2 S3 180.0 . 3_566 ?
S3 Ni2 S4 87.645(5) . 3_566 ?
S3 Ni2 S4 92.355(5) 3_566 3_566 ?
S3 Ni2 S4 92.357(5) . . ?
S3 Ni2 S4 87.643(5) 3_566 . ?
S4 Ni2 S4 180.0 3_566 . ?
C7 S3 Ni2 104.856(18) . . ?
C12 S4 Ni2 104.718(18) . . ?
C8 C7 S3 122.14(4) . . ?
C8 C7 C12 118.82(5) . . ?
C12 C7 S3 119.04(4) . . ?
C7 C8 Cl3 119.61(5) . . ?
C9 C8 Cl3 119.13(4) . . ?
C9 C8 C7 121.25(6) . . ?
C8 C9 H9 120.1 . . ?
C8 C9 C10 119.85(5) . . ?
C10 C9 H9 120.1 . . ?
C9 C10 H10 120.1 . . ?
C11 C10 C9 119.78(6) . . ?
C11 C10 H10 120.1 . . ?
C10 C11 Cl4 119.01(5) . . ?
C10 C11 C12 121.31(6) . . ?
C12 C11 Cl4 119.68(4) . . ?
C7 C12 S4 119.00(4) . . ?
C11 C12 S4 122.12(4) . . ?
C11 C12 C7 118.88(5) . . ?
C14 P1 C13 109.08(3) . . ?
C20 P1 C13 108.38(3) . . ?
C20 P1 C14 109.61(2) . . ?
C26 P1 C13 110.04(3) . . ?
C26 P1 C14 108.63(3) . . ?
C26 P1 C20 111.07(2) . . ?
P1 C13 H13A 109.5 . . ?
P1 C13 H13B 109.5 . . ?
P1 C13 H13C 109.5 . . ?
H13A C13 H13B 109.5 . . ?
H13A C13 H13C 109.5 . . ?
H13B C13 H13C 109.5 . . ?
C15 C14 P1 119.81(4) . . ?
C15 C14 C19 120.68(5) . . ?
C19 C14 P1 119.52(4) . . ?
C14 C15 H15 120.2 . . ?
C16 C15 C14 119.53(5) . . ?
C16 C15 H15 120.2 . . ?
C15 C16 H16 120.1 . . ?
C17 C16 C15 119.82(6) . . ?
C17 C16 H16 120.1 . . ?
C16 C17 H17 119.7 . . ?
C16 C17 C18 120.69(6) . . ?
C18 C17 H17 119.7 . . ?
C17 C18 H18 119.9 . . ?
C19 C18 C17 120.11(6) . . ?
C19 C18 H18 119.9 . . ?
C14 C19 H19 120.4 . . ?
C18 C19 C14 119.16(6) . . ?
C18 C19 H19 120.4 . . ?
C21 C20 P1 119.93(4) . . ?
C21 C20 C25 120.37(4) . . ?
C25 C20 P1 119.70(4) . . ?
C20 C21 H21 120.2 . . ?
C22 C21 C20 119.65(5) . . ?
C22 C21 H21 120.2 . . ?
C21 C22 H22 120.0 . . ?
C21 C22 C23 120.04(5) . . ?
C23 C22 H22 120.0 . . ?
C22 C23 H23 119.8 . . ?
C22 C23 C24 120.40(5) . . ?
C24 C23 H23 119.8 . . ?
C23 C24 H24 120.0 . . ?
C25 C24 C23 120.09(5) . . ?
C25 C24 H24 120.0 . . ?
C20 C25 H25 120.3 . . ?
C24 C25 C20 119.41(5) . . ?
C24 C25 H25 120.3 . . ?
C27 C26 P1 118.18(4) . . ?
C31 C26 P1 121.47(4) . . ?
C31 C26 C27 120.28(5) . . ?
C26 C27 H27 120.1 . . ?
C28 C27 C26 119.76(6) . . ?
C28 C27 H27 120.1 . . ?
C27 C28 H28 120.0 . . ?
C27 C28 C29 119.91(6) . . ?
C29 C28 H28 120.0 . . ?
C28 C29 H29 119.8 . . ?
C30 C29 C28 120.36(6) . . ?
C30 C29 H29 119.8 . . ?
C29 C30 H30 119.8 . . ?
C29 C30 C31 120.32(6) . . ?
C31 C30 H30 119.8 . . ?
C26 C31 H31 120.3 . . ?
C30 C31 C26 119.37(5) . . ?
C30 C31 H31 120.3 . . ?

loop_
_geom_bond_atom_site_label_1
_geom_bond_atom_site_label_2
_geom_bond_distance
_geom_bond_site_symmetry_2
_geom_bond_publ_flag
Ni1 S1 2.14864(14) . ?
Ni1 S1 2.14867(14) 3_667 ?
Ni1 S2 2.13685(14) . ?
Ni1 S2 2.13687(14) 3_667 ?
Cl1 C2 1.7394(7) . ?
Cl2 C5 1.7254(7) . ?
S1 C1 1.7323(6) . ?
S2 C6 1.7290(6) . ?
C1 C2 1.4038(8) . ?
C1 C6 1.4102(8) . ?
C2 C3 1.3812(10) . ?
C3 H3 0.9300 . ?
C3 C4 1.3921(12) . ?
C4 H4 0.9300 . ?
C4 C5 1.3826(10) . ?
C5 C6 1.4051(7) . ?
Ni2 S3 2.14205(13) . ?
Ni2 S3 2.14206(13) 3_566 ?
Ni2 S4 2.14671(13) 3_566 ?
Ni2 S4 2.14674(13) . ?
Cl3 C8 1.7322(6) . ?
Cl4 C11 1.7292(6) . ?
S3 C7 1.7357(6) . ?
S4 C12 1.7367(5) . ?
C7 C8 1.4091(7) . ?
C7 C12 1.4094(7) . ?
C8 C9 1.3823(9) . ?
C9 H9 0.9300 . ?
C9 C10 1.3937(10) . ?
C10 H10 0.9300 . ?
C10 C11 1.3827(9) . ?
C11 C12 1.4076(7) . ?
P1 C13 1.7934(6) . ?
P1 C14 1.7847(5) . ?
P1 C20 1.7843(5) . ?
P1 C26 1.7806(6) . ?
C13 H13A 0.9600 . ?
C13 H13B 0.9600 . ?
C13 H13C 0.9600 . ?
C14 C15 1.3947(8) . ?
C14 C19 1.3989(8) . ?
C15 H15 0.9300 . ?
C15 C16 1.3914(8) . ?
C16 H16 0.9300 . ?
C16 C17 1.3848(10) . ?
C17 H17 0.9300 . ?
C17 C18 1.3914(11) . ?
C18 H18 0.9300 . ?
C18 C19 1.3878(9) . ?
C19 H19 0.9300 . ?
C20 C21 1.3958(7) . ?
C20 C25 1.3968(7) . ?
C21 H21 0.9300 . ?
C21 C22 1.3858(8) . ?
C22 H22 0.9300 . ?
C22 C23 1.3874(8) . ?
C23 H23 0.9300 . ?
C23 C24 1.3895(8) . ?
C24 H24 0.9300 . ?
C24 C25 1.3885(7) . ?
C25 H25 0.9300 . ?
C26 C27 1.3975(8) . ?
C26 C31 1.3945(8) . ?
C27 H27 0.9300 . ?
C27 C28 1.3853(9) . ?
C28 H28 0.9300 . ?
C28 C29 1.3915(10) . ?
C29 H29 0.9300 . ?
C29 C30 1.3831(10) . ?
C30 H30 0.9300 . ?
C30 C31 1.3903(9) . ?
C31 H31 0.9300 . ?

_cod_database_fobs_code 2108905
